data_2201490
loop_
_publ_author_name
'Sara L. Raishbrook'
'Peter Turner'
'Rachel Codd'

_publ_section_title
;
 A potential synthon for models of vanadium haloperoxidase:
 (3,5-dimethylpyrazole)bis[2-hydroxy-2-methylbutanoato(1--)]oxovanadium(IV)
;
_journal_issue 12
_journal_name_full 'Acta Crystallographica Section E'
_journal_page_first m737
_journal_page_last m739
_journal_paper_doi 10.1107/S1600536802020937
_journal_volume 58
_journal_year 2002
_chemical_formula_iupac '[V O (C5 H9 O3)2 (C5 H8 N2)]'
_chemical_formula_moiety 'C15 H26 N2 O7 V'
_chemical_formula_sum 'C15 H26 N2 O7 V'
_chemical_formula_weight 397.32
_chemical_name_systematic ?
_space_group_IT_number 15
_symmetry_cell_setting monoclinic
_symmetry_space_group_name_Hall '-C 2yc'
_symmetry_space_group_name_H-M 'C 1 2/c 1'
_atom_sites_solution_hydrogens geom
_atom_sites_solution_primary direct
_atom_sites_solution_secondary difmap
_audit_creation_method SHELXL-97
_cell_angle_alpha 90.00
_cell_angle_beta 114.215(7)
_cell_angle_gamma 90.00
_cell_formula_units_Z 8
_cell_length_a 20.990(10)
_cell_length_b 10.140(5)
_cell_length_c 20.240(10)
_cell_measurement_reflns_used 1023
_cell_measurement_temperature 150(2)
_cell_measurement_theta_max 27.709
_cell_measurement_theta_min 2.847
_cell_volume 3929(3)
_computing_cell_refinement 'SAINT (Siemens, 1995)'
_computing_data_collection 'SMART (Siemens, 1995)'
_computing_data_reduction 'SAINT and XPREP (Siemens, 1995)'
_computing_molecular_graphics
;
TEXSAN for Windows (Molecular Structure Corporation, 1997),
Xtal3.6 (Hall et al., 1999), ORTEPII  (Johnson, 1976) and WinGX
(Farrugia, 1999)
;
_computing_structure_refinement 'SHELXL97 (Sheldrick, 1997)'
_computing_structure_solution 'SIR97 (Altomare et al., 1999)'
_diffrn_ambient_temperature 150(2)
_diffrn_measured_fraction_theta_full 0.950
_diffrn_measured_fraction_theta_max 0.950
_diffrn_measurement_device_type 'Siemens SMART 1000 CCD'
_diffrn_measurement_method \w
_diffrn_radiation_monochromator graphite
_diffrn_radiation_source 'sealed tube'
_diffrn_radiation_type MoK\a
_diffrn_radiation_wavelength 0.71073
_diffrn_reflns_av_R_equivalents 0.0228
_diffrn_reflns_av_sigmaI/netI 0.0193
_diffrn_reflns_limit_h_max 25
_diffrn_reflns_limit_h_min -27
_diffrn_reflns_limit_k_max 13
_diffrn_reflns_limit_k_min -13
_diffrn_reflns_limit_l_max 26
_diffrn_reflns_limit_l_min -26
_diffrn_reflns_number 18722
_diffrn_reflns_theta_full 28.27
_diffrn_reflns_theta_max 28.27
_diffrn_reflns_theta_min 2.21
_diffrn_standards_decay_% 0.25
_diffrn_standards_number 199
_exptl_absorpt_coefficient_mu 0.541
_exptl_absorpt_correction_T_max 0.904
_exptl_absorpt_correction_T_min 0.817
_exptl_absorpt_correction_type empirical
_exptl_absorpt_process_details '(SADABS; Sheldrick, 1996)'
_exptl_crystal_colour blue
_exptl_crystal_density_diffrn 1.343
_exptl_crystal_density_method 'not measured'
_exptl_crystal_description prismatic
_exptl_crystal_F_000 1672
_exptl_crystal_size_max 0.457
_exptl_crystal_size_mid 0.282
_exptl_crystal_size_min 0.186
_refine_diff_density_max 1.434
_refine_diff_density_min -0.752
_refine_ls_extinction_method none
_refine_ls_goodness_of_fit_ref 1.485
_refine_ls_hydrogen_treatment mixed
_refine_ls_matrix_type full
_refine_ls_number_parameters 248
_refine_ls_number_reflns 4641
_refine_ls_number_restraints 10
_refine_ls_restrained_S_all 1.539
_refine_ls_R_factor_all 0.0668
_refine_ls_R_factor_gt 0.0539
_refine_ls_shift/su_max 0.001
_refine_ls_shift/su_mean 0.000
_refine_ls_structure_factor_coef Fsqd
_refine_ls_weighting_details 'calc w = 1/[\s^2^(Fo^2^)+(0.05P)^2^+5P] where P = (Fo^2^+2Fc^2^)/3'
_refine_ls_weighting_scheme calc
_refine_ls_wR_factor_gt 0.1359
_refine_ls_wR_factor_ref 0.1440
_reflns_number_gt 3825
_reflns_number_total 4642
_reflns_threshold_expression I>2\s(I)
_cod_data_source_file fl6006.cif
_cod_data_source_block I
_cod_original_sg_symbol_H-M 'C 2/c'
_cod_database_code 2201490
_cod_database_fobs_code 2201490

loop_
_symmetry_equiv_pos_as_xyz
'x, y, z'
'-x, y, -z+1/2'
'x+1/2, y+1/2, z'
'-x+1/2, y+1/2, -z+1/2'
'-x, -y, -z'
'x, -y, z-1/2'
'-x+1/2, -y+1/2, -z'
'x+1/2, -y+1/2, z-1/2'

loop_
_atom_site_label
_atom_site_fract_x
_atom_site_fract_y
_atom_site_fract_z
_atom_site_U_iso_or_equiv
_atom_site_adp_type
_atom_site_calc_flag
_atom_site_refinement_flags
_atom_site_occupancy
_atom_site_disorder_assembly
_atom_site_disorder_group
_atom_site_type_symbol
V1 0.353447(19) 0.63503(4) 0.13653(2) 0.02355(14) Uani d . 1 . . V
O1 0.29873(9) 0.5430(2) 0.15073(10) 0.0338(4) Uani d . 1 . . O
O2 0.42568(9) 0.7467(2) 0.10306(9) 0.0284(4) Uani d D 1 A . O
H2O 0.4657(14) 0.782(4) 0.1309(18) 0.058(11) Uiso d D 1 . . H
O3 0.30985(9) 0.63833(18) 0.02819(9) 0.0268(4) Uani d . 1 . . O
O4 0.31533(9) 0.6762(2) -0.07779(10) 0.0362(5) Uani d . 1 . . O
O5 0.31578(9) 0.8150(2) 0.14480(10) 0.0306(4) Uani d D 1 . . O
H5O 0.2694(11) 0.825(5) 0.124(2) 0.072(13) Uiso d D 1 . . H
O6 0.42098(8) 0.68980(19) 0.23586(9) 0.0269(4) Uani d . 1 . . O
O7 0.45414(12) 0.8532(3) 0.31638(13) 0.0605(8) Uani d . 1 . . O
N1 0.41967(10) 0.4779(2) 0.13702(11) 0.0248(4) Uani d . 1 . . N
N2 0.49072(10) 0.4852(2) 0.17117(11) 0.0237(4) Uani d . 1 . . N
H2N 0.5094(17) 0.552(3) 0.1942(18) 0.032(8) Uiso d . 1 . . H
C1 0.41223(14) 0.7466(3) 0.02750(14) 0.0422(7) Uani d D 1 . . C
C2 0.33993(12) 0.6829(3) -0.01067(14) 0.0281(5) Uani d . 1 A . C
C3A 0.4654(2) 0.6492(4) 0.0166(2) 0.0385(8) Uiso d PD 0.75 A 1 C
H3A1 0.5132 0.6811 0.0440 0.058 Uiso calc PR 0.75 A 1 H
H3A2 0.4559 0.6445 -0.0349 0.058 Uiso calc PR 0.75 A 1 H
H3A3 0.4604 0.5613 0.0340 0.058 Uiso calc PR 0.75 A 1 H
C4A 0.4199(4) 0.8715(5) -0.0069(4) 0.0432(15) Uiso d PD 0.55 A 1 C
H4A1 0.4678 0.9067 0.0184 0.052 Uiso calc PR 0.55 A 1 H
H4A2 0.4106 0.8563 -0.0583 0.052 Uiso calc PR 0.55 A 1 H
C5A 0.3685(4) 0.9652(8) -0.0012(4) 0.0607(18) Uiso d P 0.55 A 1 C
H5A1 0.3211 0.9349 -0.0316 0.091 Uiso calc PR 0.55 A 1 H
H5A2 0.3760 1.0526 -0.0174 0.091 Uiso calc PR 0.55 A 1 H
H5A3 0.3743 0.9704 0.0493 0.091 Uiso calc PR 0.55 A 1 H
C3B 0.3958(8) 0.8940(6) 0.0143(8) 0.0385(8) Uiso d PD 0.25 A 2 C
H3B1 0.3572 0.9168 0.0276 0.058 Uiso calc PR 0.25 A 2 H
H3B2 0.3824 0.9140 -0.0371 0.058 Uiso calc PR 0.25 A 2 H
H3B3 0.4372 0.9455 0.0438 0.058 Uiso calc PR 0.25 A 2 H
C4B 0.4703(4) 0.7170(15) 0.0073(6) 0.042(3) Uiso d PD 0.25 A 2 C
H4B1 0.4697 0.7895 -0.0257 0.050 Uiso calc PR 0.25 A 2 H
H4B2 0.4552 0.6372 -0.0233 0.050 Uiso calc PR 0.25 A 2 H
C5B 0.5460(5) 0.6947(15) 0.0541(7) 0.052(3) Uiso d PD 0.25 A 2 C
H5B1 0.5520 0.6769 0.1039 0.078 Uiso calc PR 0.25 A 2 H
H5B2 0.5727 0.7735 0.0533 0.078 Uiso calc PR 0.25 A 2 H
H5B3 0.5628 0.6191 0.0357 0.078 Uiso calc PR 0.25 A 2 H
C4C 0.4109(12) 0.8890(9) 0.0052(13) 0.0432(15) Uiso d PD 0.20 A 3 C
H4C1 0.3911 0.9356 0.0355 0.052 Uiso calc PR 0.20 A 3 H
H4C2 0.4609 0.9138 0.0255 0.052 Uiso calc PR 0.20 A 3 H
C5C 0.3824(10) 0.9582(19) -0.0613(10) 0.051(4) Uiso d P 0.20 A 3 C
H5C1 0.4189 0.9737 -0.0787 0.076 Uiso calc PR 0.20 A 3 H
H5C2 0.3637 1.0430 -0.0541 0.076 Uiso calc PR 0.20 A 3 H
H5C3 0.3447 0.9060 -0.0971 0.076 Uiso calc PR 0.20 A 3 H
C6 0.34779(16) 0.8847(4) 0.21220(17) 0.0506(9) Uani d . 1 . . C
C7 0.41299(14) 0.8046(3) 0.25925(15) 0.0383(7) Uani d . 1 . . C
C8 0.3737(3) 1.0243(4) 0.1949(3) 0.0800(15) Uani d . 1 . . C
H8A 0.4031 1.0099 0.1684 0.120 Uiso calc R 1 . . H
H8B 0.4007 1.0705 0.2404 0.120 Uiso calc R 1 . . H
H8C 0.3331 1.0778 0.1653 0.120 Uiso calc R 1 . . H
C9 0.3014(2) 0.9029(5) 0.2500(2) 0.0685(13) Uani d D 1 . . C
H9A 0.3257 0.9574 0.2938 0.082 Uiso calc R 1 . . H
H9B 0.2590 0.9512 0.2179 0.082 Uiso calc R 1 . . H
C10 0.28087(19) 0.7781(5) 0.2711(2) 0.0689(12) Uani d D 1 . . C
H10A 0.2579 0.7228 0.2281 0.103 Uiso calc R 1 . . H
H10B 0.2485 0.7948 0.2938 0.103 Uiso calc R 1 . . H
H10C 0.3224 0.7326 0.3056 0.103 Uiso calc R 1 . . H
C11 0.40598(13) 0.3559(3) 0.10894(15) 0.0300(6) Uani d . 1 . . C
C12 0.46825(14) 0.2870(3) 0.12626(15) 0.0323(6) Uani d . 1 . . C
H12 0.4731 0.1986 0.1133 0.039 Uiso calc R 1 . . H
C13 0.52163(13) 0.3725(3) 0.16594(13) 0.0261(5) Uani d . 1 . . C
C14 0.33226(15) 0.3121(3) 0.06475(19) 0.0440(7) Uani d . 1 . . C
H14A 0.3062 0.3110 0.0953 0.066 Uiso calc R 1 . . H
H14B 0.3326 0.2233 0.0458 0.066 Uiso calc R 1 . . H
H14C 0.3099 0.3734 0.0243 0.066 Uiso calc R 1 . . H
C15 0.59932(14) 0.3585(3) 0.19824(16) 0.0342(6) Uani d . 1 . . C
H15A 0.6204 0.4392 0.1896 0.051 Uiso calc R 1 . . H
H15B 0.6124 0.2835 0.1758 0.051 Uiso calc R 1 . . H
H15C 0.6162 0.3434 0.2505 0.051 Uiso calc R 1 . . H

loop_
_atom_site_aniso_label
_atom_site_aniso_U_11
_atom_site_aniso_U_22
_atom_site_aniso_U_33
_atom_site_aniso_U_12
_atom_site_aniso_U_13
_atom_site_aniso_U_23
V1 0.0145(2) 0.0307(2) 0.0211(2) 0.00167(15) 0.00283(15) -0.00032(16)
O1 0.0212(8) 0.0443(11) 0.0342(10) -0.0012(8) 0.0097(8) 0.0007(9)
O2 0.0180(8) 0.0381(10) 0.0219(8) -0.0034(7) 0.0009(7) -0.0007(7)
O3 0.0166(8) 0.0345(10) 0.0231(8) 0.0000(7) 0.0017(7) -0.0014(7)
O4 0.0201(8) 0.0601(13) 0.0221(9) 0.0052(8) 0.0021(7) -0.0015(9)
O5 0.0177(8) 0.0389(10) 0.0248(9) 0.0079(7) -0.0018(7) -0.0039(8)
O6 0.0174(8) 0.0355(10) 0.0221(8) 0.0053(7) 0.0023(6) 0.0003(7)
O7 0.0371(12) 0.0727(17) 0.0410(13) 0.0260(12) -0.0152(10) -0.0262(12)
N1 0.0162(9) 0.0301(11) 0.0229(10) -0.0012(8) 0.0029(8) -0.0007(8)
N2 0.0170(9) 0.0293(11) 0.0205(10) 0.0004(8) 0.0035(8) -0.0014(8)
C1 0.0274(13) 0.067(2) 0.0224(13) -0.0141(14) 0.0006(10) 0.0075(13)
C2 0.0173(10) 0.0369(14) 0.0236(12) 0.0049(10) 0.0018(9) 0.0002(10)
C6 0.0329(15) 0.057(2) 0.0360(16) 0.0229(14) -0.0120(12) -0.0193(14)
C7 0.0234(12) 0.0509(18) 0.0281(13) 0.0130(12) -0.0023(10) -0.0093(12)
C8 0.086(3) 0.040(2) 0.068(3) 0.017(2) -0.014(2) -0.0039(19)
C9 0.0445(19) 0.098(3) 0.046(2) 0.032(2) 0.0013(16) -0.016(2)
C10 0.0344(17) 0.095(3) 0.072(3) 0.016(2) 0.0159(18) -0.007(2)
C11 0.0237(12) 0.0302(13) 0.0311(13) -0.0034(10) 0.0063(10) -0.0018(10)
C12 0.0306(13) 0.0289(13) 0.0357(14) 0.0015(10) 0.0120(11) -0.0044(11)
C13 0.0235(11) 0.0322(13) 0.0220(11) 0.0033(10) 0.0088(9) 0.0022(10)
C14 0.0265(14) 0.0402(16) 0.0531(19) -0.0075(12) 0.0040(13) -0.0092(14)
C15 0.0225(12) 0.0420(16) 0.0351(14) 0.0071(11) 0.0088(11) -0.0004(12)

loop_
_atom_type_symbol
_atom_type_description
_atom_type_scat_dispersion_real
_atom_type_scat_dispersion_imag
_atom_type_scat_source
C C 0.0033 0.0016 'International Tables Vol C Tables 4.2.6.8 and 6.1.1.4'
H H 0.0000 0.0000 'International Tables Vol C Tables 4.2.6.8 and 6.1.1.4'
N N 0.0061 0.0033 'International Tables Vol C Tables 4.2.6.8 and 6.1.1.4'
O O 0.0106 0.0060 'International Tables Vol C Tables 4.2.6.8 and 6.1.1.4'
V V 0.3005 0.5294 'International Tables Vol C Tables 4.2.6.8 and 6.1.1.4'

loop_
_geom_angle_atom_site_label_1
_geom_angle_atom_site_label_2
_geom_angle_atom_site_label_3
_geom_angle
O1 V1 O3 99.67(9)
O1 V1 O6 104.27(9)
O3 V1 O6 155.76(8)
O1 V1 O5 100.26(10)
O3 V1 O5 93.27(7)
O6 V1 O5 78.86(7)
O1 V1 N1 94.54(10)
O3 V1 N1 91.27(8)
O6 V1 N1 90.63(8)
O5 V1 N1 163.55(8)
O1 V1 O2 172.12(9)
O3 V1 O2 73.63(7)
O6 V1 O2 82.75(8)
O5 V1 O2 84.48(8)
N1 V1 O2 81.65(8)
C1 O2 V1 117.78(15)
C1 O2 H2O 114(3)
V1 O2 H2O 128(3)
C2 O3 V1 124.20(15)
C6 O5 V1 118.46(16)
C6 O5 H5O 113(3)
V1 O5 H5O 117(3)
C7 O6 V1 118.16(16)
C11 N1 N2 105.3(2)
C11 N1 V1 131.84(17)
N2 N1 V1 122.85(16)
C13 N2 N1 112.2(2)
C13 N2 H2N 128(2)
N1 N2 H2N 120(2)
O2 C1 C4B 118.3(5)
O2 C1 C4A 119.1(4)
O2 C1 C4C 106.8(9)
O2 C1 C3B 96.7(6)
O2 C1 C2 104.9(2)
C4B C1 C2 122.5(5)
C4A C1 C2 113.4(4)
C4C C1 C2 111.0(10)
C3B C1 C2 102.6(6)
O2 C1 C3A 108.0(2)
C2 C1 C3A 106.1(3)
O4 C2 O3 124.5(2)
O4 C2 C1 117.1(2)
O3 C2 C1 118.4(2)
C1 C3A H3A1 109.5
C1 C3A H3A2 109.5
C1 C3A H3A3 109.5
C5A C4A C1 106.9(5)
C5A C4A H4A1 110.3
C1 C4A H4A1 110.3
C5A C4A H4A2 110.3
C1 C4A H4A2 110.3
H4A1 C4A H4A2 108.6
C1 C3B H3B1 109.5
C1 C3B H3B2 109.5
H3B1 C3B H3B2 109.5
C1 C3B H3B3 109.5
H3B1 C3B H3B3 109.5
H3B2 C3B H3B3 109.5
C1 C4B C5B 130.1(10)
C1 C4B H4B1 104.8
C5B C4B H4B1 104.8
C1 C4B H4B2 104.8
C5B C4B H4B2 104.8
H4B1 C4B H4B2 105.8
C4B C5B H5B1 109.5
C4B C5B H5B2 109.5
H5B1 C5B H5B2 109.5
C4B C5B H5B3 109.5
H5B1 C5B H5B3 109.5
H5B2 C5B H5B3 109.5
C5C C4C C1 135.1(19)
C5C C4C H4C1 103.4
C1 C4C H4C1 103.4
C5C C4C H4C2 103.4
C1 C4C H4C2 103.4
H4C1 C4C H4C2 105.2
O5 C6 C9 113.8(3)
O5 C6 C7 106.2(2)
C9 C6 C7 110.7(3)
O5 C6 C8 107.2(3)
C9 C6 C8 110.9(3)
C7 C6 C8 107.8(3)
O7 C7 O6 124.0(3)
O7 C7 C6 118.3(3)
O6 C7 C6 117.7(2)
C6 C8 H8A 109.5
C6 C8 H8B 109.5
H8A C8 H8B 109.5
C6 C8 H8C 109.5
H8A C8 H8C 109.5
H8B C8 H8C 109.5
C10 C9 C6 112.4(4)
C10 C9 H9A 109.1
C6 C9 H9A 109.1
C10 C9 H9B 109.1
C6 C9 H9B 109.1
H9A C9 H9B 107.9
C9 C10 H10A 109.5
C9 C10 H10B 109.5
H10A C10 H10B 109.5
C9 C10 H10C 109.5
H10A C10 H10C 109.5
H10B C10 H10C 109.5
N1 C11 C12 109.9(2)
N1 C11 C14 120.9(2)
C12 C11 C14 129.2(3)
C13 C12 C11 106.5(2)
C13 C12 H12 126.7
C11 C12 H12 126.7
N2 C13 C12 106.1(2)
N2 C13 C15 121.6(2)
C12 C13 C15 132.3(3)
C11 C14 H14A 109.5
C11 C14 H14B 109.5
H14A C14 H14B 109.5
C11 C14 H14C 109.5
H14A C14 H14C 109.5
H14B C14 H14C 109.5
C13 C15 H15A 109.5
C13 C15 H15B 109.5
H15A C15 H15B 109.5
C13 C15 H15C 109.5
H15A C15 H15C 109.5
H15B C15 H15C 109.5

loop_
_geom_bond_atom_site_label_1
_geom_bond_atom_site_label_2
_geom_bond_site_symmetry_2
_geom_bond_distance
_geom_bond_publ_flag
V1 O1 . 1.595(2) ?
V1 O3 . 2.000(2) ?
V1 O6 . 2.0054(19) ?
V1 O5 . 2.023(2) ?
V1 N1 . 2.112(2) ?
V1 O2 . 2.209(2) ?
O2 C1 . 1.437(3) ?
O2 H2O . 0.872(19) ?
O3 C2 . 1.276(3) ?
O4 C2 . 1.241(3) ?
O5 C6 . 1.435(3) ?
O5 H5O . 0.89(2) ?
O6 C7 . 1.293(4) ?
O7 C7 . 1.228(3) ?
N1 C11 . 1.343(3) ?
N1 N2 . 1.364(3) ?
N2 C13 . 1.339(3) ?
N2 H2N . 0.82(4) ?
C1 C4B . 1.465(5) ?
C1 C4A . 1.485(4) ?
C1 C4C . 1.510(5) ?
C1 C3B . 1.533(5) ?
C1 C2 . 1.535(4) ?
C1 C3A . 1.572(4) ?
C3A H3A1 . 0.9800 ?
C3A H3A2 . 0.9800 ?
C3A H3A3 . 0.9800 ?
C4A C5A . 1.477(10) ?
C4A H4A1 . 0.9900 ?
C4A H4A2 . 0.9900 ?
C5A H5A1 . 0.9800 ?
C5A H5A2 . 0.9800 ?
C5A H5A3 . 0.9800 ?
C3B H3B1 . 0.9800 ?
C3B H3B2 . 0.9800 ?
C3B H3B3 . 0.9800 ?
C4B C5B . 1.496(4) ?
C4B H4B1 . 0.9900 ?
C4B H4B2 . 0.9900 ?
C5B H5B1 . 0.9800 ?
C5B H5B2 . 0.9800 ?
C5B H5B3 . 0.9800 ?
C4C C5C . 1.41(3) ?
C4C H4C1 . 0.9900 ?
C4C H4C2 . 0.9900 ?
C5C H5C1 . 0.9800 ?
C5C H5C2 . 0.9800 ?
C5C H5C3 . 0.9800 ?
C6 C9 . 1.476(6) ?
C6 C7 . 1.540(4) ?
C6 C8 . 1.606(6) ?
C8 H8A . 0.9800 ?
C8 H8B . 0.9800 ?
C8 H8C . 0.9800 ?
C9 C10 . 1.457(5) ?
C9 H9A . 0.9900 ?
C9 H9B . 0.9900 ?
C10 H10A . 0.9800 ?
C10 H10B . 0.9800 ?
C10 H10C . 0.9800 ?
C11 C12 . 1.394(4) ?
C11 C14 . 1.502(4) ?
C12 C13 . 1.384(4) ?
C12 H12 . 0.9500 ?
C13 C15 . 1.494(4) ?
C14 H14A . 0.9800 ?
C14 H14B . 0.9800 ?
C14 H14C . 0.9800 ?
C15 H15A . 0.9800 ?
C15 H15B . 0.9800 ?
C15 H15C . 0.9800 ?

loop_
_geom_hbond_atom_site_label_D
_geom_hbond_atom_site_label_H
_geom_hbond_atom_site_label_A
_geom_hbond_site_symmetry_A
_geom_hbond_distance_DH
_geom_hbond_distance_HA
_geom_hbond_distance_DA
_geom_hbond_angle_DHA
O5 H5O O4 7_565 0.89(2) 1.64(2) 2.522(3) 171(5)
O2 H2O O7 2_655 0.872(19) 1.74(2) 2.611(3) 178(4)
N2 H2N O6 2_655 0.82(4) 2.10(4) 2.902(3) 165(3)

loop_
_geom_torsion_atom_site_label_1
_geom_torsion_atom_site_label_2
_geom_torsion_atom_site_label_3
_geom_torsion_atom_site_label_4
_geom_torsion
O3 V1 O2 C1 -9.46(18)
O6 V1 O2 C1 176.05(19)
O5 V1 O2 C1 -104.51(18)
N1 V1 O2 C1 84.35(19)
O1 V1 O3 C2 -168.4(2)
O6 V1 O3 C2 20.8(3)
O5 V1 O3 C2 90.6(2)
N1 V1 O3 C2 -73.6(2)
O2 V1 O3 C2 7.34(19)
O1 V1 O5 C6 98.2(2)
O3 V1 O5 C6 -161.4(2)
O6 V1 O5 C6 -4.5(2)
N1 V1 O5 C6 -55.6(4)
O2 V1 O5 C6 -88.2(2)
O1 V1 O6 C7 -99.0(2)
O3 V1 O6 C7 71.7(3)
O5 V1 O6 C7 -1.1(2)
N1 V1 O6 C7 166.2(2)
O2 V1 O6 C7 84.7(2)
O1 V1 N1 C11 41.0(2)
O3 V1 N1 C11 -58.8(2)
O6 V1 N1 C11 145.3(2)
O5 V1 N1 C11 -164.9(3)
O2 V1 N1 C11 -132.1(2)
O1 V1 N1 N2 -137.31(19)
O3 V1 N1 N2 122.89(18)
O6 V1 N1 N2 -32.94(18)
O5 V1 N1 N2 16.8(4)
O2 V1 N1 N2 49.64(18)
C11 N1 N2 C13 -0.5(3)
V1 N1 N2 C13 178.21(16)
V1 O2 C1 C4B -131.2(7)
V1 O2 C1 C4A 137.9(4)
V1 O2 C1 C4C 127.5(9)
V1 O2 C1 C3B 114.6(6)
V1 O2 C1 C2 9.6(3)
V1 O2 C1 C3A -103.3(2)
V1 O3 C2 O4 174.3(2)
V1 O3 C2 C1 -4.3(3)
O2 C1 C2 O4 177.3(2)
C4B C1 C2 O4 -44.0(7)
C4A C1 C2 O4 45.7(4)
C4C C1 C2 O4 62.3(10)
C3B C1 C2 O4 76.7(6)
C3A C1 C2 O4 -68.5(3)
O2 C1 C2 O3 -4.0(3)
C4B C1 C2 O3 134.7(7)
C4A C1 C2 O3 -135.6(4)
C4C C1 C2 O3 -119.1(10)
C3B C1 C2 O3 -104.6(6)
C3A C1 C2 O3 110.2(3)
O2 C1 C4A C5A -61.9(6)
C2 C1 C4A C5A 62.3(6)
C3A C1 C4A C5A 177.5(5)
O2 C1 C4B C5B -4.9(18)
C3B C1 C4B C5B 103.3(16)
C2 C1 C4B C5B -138.5(13)
O2 C1 C4C C5C -159(2)
C2 C1 C4C C5C -45(3)
V1 O5 C6 C9 -114.0(3)
V1 O5 C6 C7 8.0(4)
V1 O5 C6 C8 123.0(3)
V1 O6 C7 O7 -173.8(3)
V1 O6 C7 C6 6.1(4)
O5 C6 C7 O7 171.0(3)
C9 C6 C7 O7 -65.1(5)
C8 C6 C7 O7 56.4(4)
O5 C6 C7 O6 -8.9(4)
C9 C6 C7 O6 115.0(3)
C8 C6 C7 O6 -123.5(3)
O5 C6 C9 C10 63.1(4)
C7 C6 C9 C10 -56.4(4)
C8 C6 C9 C10 -176.0(3)
N2 N1 C11 C12 0.6(3)
V1 N1 C11 C12 -177.86(19)
N2 N1 C11 C14 -178.1(3)
V1 N1 C11 C14 3.4(4)
N1 C11 C12 C13 -0.6(3)
C14 C11 C12 C13 178.0(3)
N1 N2 C13 C12 0.1(3)
N1 N2 C13 C15 178.9(2)
C11 C12 C13 N2 0.3(3)
C11 C12 C13 C15 -178.4(3)
